data_4064073
loop_
_publ_author_name
'Wallner, Andreas'
'Hlina, Johann'
'Wagner, Harald'
'Baumgartner, Judith'
'Marschner, Christoph'

_publ_section_title
;
 Conformational Control of Polysilanes: Use of CH(2) Spacers in the
 Silicon Backbone.
;
_journal_issue 15
_journal_name_full Organometallics
_journal_page_first 3930
_journal_page_last 3938
_journal_paper_doi 10.1021/om1011159
_journal_volume 30
_journal_year 2011
_chemical_formula_sum 'C22 H62 Si8'
_chemical_formula_weight 551.44
_chemical_name_systematic
; 
 ? 
;
_space_group_IT_number 15
_symmetry_cell_setting monoclinic
_symmetry_space_group_name_Hall '-C 2yc'
_symmetry_space_group_name_H-M 'C 1 2/c 1'
_atom_sites_solution_hydrogens geom
_atom_sites_solution_primary direct
_atom_sites_solution_secondary difmap
_audit_creation_method SHELXL-97
_cell_angle_alpha 90.00
_cell_angle_beta 103.36(3)
_cell_angle_gamma 90.00
_cell_formula_units_Z 4
_cell_length_a 15.188(3)
_cell_length_b 9.960(2)
_cell_length_c 25.704(5)
_cell_measurement_reflns_used 5305
_cell_measurement_temperature 100(2)
_cell_measurement_theta_max 52.511
_cell_measurement_theta_min 4.909
_cell_volume 3783.1(14)
_computing_cell_refinement 'Bruker XSCANS'
_computing_data_collection 'Bruker XSCANS'
_computing_data_reduction 'Bruker SHELXTL'
_computing_molecular_graphics 'Bruker SHELXTL'
_computing_publication_material 'Bruker SHELXTL'
_computing_structure_refinement 'SHELXL-97 (Sheldrick, 1997)'
_computing_structure_solution 'SHELXS-97 (Sheldrick, 1990)'
_diffrn_ambient_temperature 100(2)
_diffrn_measured_fraction_theta_full 1.000
_diffrn_measured_fraction_theta_max 1.000
_diffrn_measurement_device_type 'SMART APEX'
_diffrn_measurement_method '\w scans'
_diffrn_radiation_monochromator graphite
_diffrn_radiation_source 'fine-focus sealed tube'
_diffrn_radiation_type MoK\a
_diffrn_radiation_wavelength 0.71073
_diffrn_reflns_av_R_equivalents 0.0690
_diffrn_reflns_av_sigmaI/netI 0.0540
_diffrn_reflns_limit_h_max 16
_diffrn_reflns_limit_h_min -16
_diffrn_reflns_limit_k_max 11
_diffrn_reflns_limit_k_min -11
_diffrn_reflns_limit_l_max 28
_diffrn_reflns_limit_l_min -28
_diffrn_reflns_number 11475
_diffrn_reflns_theta_full 23.50
_diffrn_reflns_theta_max 23.50
_diffrn_reflns_theta_min 1.63
_exptl_absorpt_coefficient_mu 0.293
_exptl_absorpt_correction_T_max 0.9172
_exptl_absorpt_correction_T_min 0.8794
_exptl_absorpt_correction_type multi-scan
_exptl_absorpt_process_details SADABS
_exptl_crystal_colour colorless
_exptl_crystal_density_diffrn 0.968
_exptl_crystal_density_method 'not measured'
_exptl_crystal_description blocks
_exptl_crystal_F_000 1224
_exptl_crystal_size_max 0.45
_exptl_crystal_size_mid 0.36
_exptl_crystal_size_min 0.30
_refine_diff_density_max 0.913
_refine_diff_density_min -0.419
_refine_diff_density_rms 0.109
_refine_ls_extinction_method none
_refine_ls_goodness_of_fit_ref 1.353
_refine_ls_hydrogen_treatment constr
_refine_ls_matrix_type full
_refine_ls_number_parameters 145
_refine_ls_number_reflns 2791
_refine_ls_number_restraints 0
_refine_ls_restrained_S_all 1.353
_refine_ls_R_factor_all 0.0987
_refine_ls_R_factor_gt 0.0930
_refine_ls_shift/su_max 0.000
_refine_ls_shift/su_mean 0.000
_refine_ls_structure_factor_coef Fsqd
_refine_ls_weighting_details 'calc w=1/[\s^2^(Fo^2^)+(0.0599P)^2^+27.5688P] where P=(Fo^2^+2Fc^2^)/3'
_refine_ls_weighting_scheme calc
_refine_ls_wR_factor_gt 0.1980
_refine_ls_wR_factor_ref 0.2011
_reflns_number_gt 2649
_reflns_number_total 2791
_reflns_threshold_expression >2sigma(I)
_cod_data_source_file om1011159_si_001.cif
_cod_data_source_block 12_349j
_cod_original_cell_volume 3783.1(13)
_cod_original_sg_symbol_H-M C2/c
_cod_database_code 4064073

loop_
_symmetry_equiv_pos_as_xyz
'x, y, z'
'-x, y, -z+1/2'
'x+1/2, y+1/2, z'
'-x+1/2, y+1/2, -z+1/2'
'-x, -y, -z'
'x, -y, z-1/2'
'-x+1/2, -y+1/2, -z'
'x+1/2, -y+1/2, z-1/2'

loop_
_atom_site_label
_atom_site_type_symbol
_atom_site_fract_x
_atom_site_fract_y
_atom_site_fract_z
_atom_site_U_iso_or_equiv
_atom_site_adp_type
_atom_site_occupancy
_atom_site_symmetry_multiplicity
_atom_site_calc_flag
_atom_site_refinement_flags
Si1 Si 0.11867(10) 0.74857(15) 0.10174(6) 0.0160(4) Uani 1 1 d .
Si2 Si -0.01045(11) 0.87764(16) 0.10318(6) 0.0209(4) Uani 1 1 d .
Si3 Si 0.08075(10) 0.52138(15) 0.11143(6) 0.0180(4) Uani 1 1 d .
Si4 Si 0.23535(11) 0.81554(16) 0.17458(6) 0.0206(4) Uani 1 1 d .
C1 C 0.1519(4) 0.7910(5) 0.0360(2) 0.0181(12) Uani 1 1 d .
H1A H 0.1006 0.7661 0.0061 0.022 Uiso 1 1 calc R
H1B H 0.1593 0.8896 0.0345 0.022 Uiso 1 1 calc R
C2 C 0.2376(4) 0.7255(5) 0.0256(2) 0.0208(13) Uani 1 1 d .
H2A H 0.2887 0.7443 0.0564 0.025 Uiso 1 1 calc R
H2B H 0.2287 0.6270 0.0234 0.025 Uiso 1 1 calc R
C5 C 0.0211(5) 1.0612(6) 0.1113(3) 0.0373(17) Uani 1 1 d .
H5A H -0.0339 1.1155 0.1069 0.056 Uiso 1 1 calc R
H5B H 0.0540 1.0870 0.0842 0.056 Uiso 1 1 calc R
H5C H 0.0597 1.0763 0.1470 0.056 Uiso 1 1 calc R
C6 C -0.0975(5) 0.8579(7) 0.0381(2) 0.0360(17) Uani 1 1 d .
H6A H -0.1179 0.7643 0.0340 0.054 Uiso 1 1 calc R
H6B H -0.0705 0.8825 0.0083 0.054 Uiso 1 1 calc R
H6C H -0.1493 0.9166 0.0382 0.054 Uiso 1 1 calc R
C7 C -0.0627(4) 0.8263(6) 0.1597(2) 0.0300(15) Uani 1 1 d .
H7A H -0.0162 0.8260 0.1932 0.045 Uiso 1 1 calc R
H7B H -0.0886 0.7362 0.1528 0.045 Uiso 1 1 calc R
H7C H -0.1106 0.8901 0.1625 0.045 Uiso 1 1 calc R
C8 C -0.0355(4) 0.4787(7) 0.0700(3) 0.0314(15) Uani 1 1 d .
H8A H -0.0378 0.4965 0.0322 0.047 Uiso 1 1 calc R
H8B H -0.0809 0.5338 0.0816 0.047 Uiso 1 1 calc R
H8C H -0.0482 0.3835 0.0746 0.047 Uiso 1 1 calc R
C9 C 0.0767(4) 0.4908(6) 0.1831(2) 0.0298(15) Uani 1 1 d .
H9A H 0.0601 0.3970 0.1874 0.045 Uiso 1 1 calc R
H9B H 0.0315 0.5502 0.1928 0.045 Uiso 1 1 calc R
H9C H 0.1362 0.5091 0.2064 0.045 Uiso 1 1 calc R
C10 C 0.1656(4) 0.4038(6) 0.0935(3) 0.0302(15) Uani 1 1 d .
H10A H 0.1528 0.3119 0.1033 0.045 Uiso 1 1 calc R
H10B H 0.2266 0.4295 0.1129 0.045 Uiso 1 1 calc R
H10C H 0.1616 0.4084 0.0549 0.045 Uiso 1 1 calc R
C11 C 0.1905(4) 0.8294(7) 0.2369(2) 0.0330(16) Uani 1 1 d .
H11A H 0.1650 0.7429 0.2441 0.049 Uiso 1 1 calc R
H11B H 0.1433 0.8984 0.2318 0.049 Uiso 1 1 calc R
H11C H 0.2399 0.8540 0.2672 0.049 Uiso 1 1 calc R
C12 C 0.3324(4) 0.6947(7) 0.1886(2) 0.0340(16) Uani 1 1 d .
H12A H 0.3821 0.7323 0.2160 0.051 Uiso 1 1 calc R
H12B H 0.3532 0.6788 0.1558 0.051 Uiso 1 1 calc R
H12C H 0.3128 0.6096 0.2014 0.051 Uiso 1 1 calc R
C13 C 0.2805(4) 0.9839(6) 0.1593(3) 0.0313(15) Uani 1 1 d .
H13A H 0.2341 1.0528 0.1583 0.047 Uiso 1 1 calc R
H13B H 0.2965 0.9800 0.1245 0.047 Uiso 1 1 calc R
H13C H 0.3344 1.0064 0.1871 0.047 Uiso 1 1 calc R

loop_
_atom_site_aniso_label
_atom_site_aniso_U_11
_atom_site_aniso_U_22
_atom_site_aniso_U_33
_atom_site_aniso_U_23
_atom_site_aniso_U_13
_atom_site_aniso_U_12
Si1 0.0207(8) 0.0087(8) 0.0211(8) 0.0008(6) 0.0101(6) -0.0004(6)
Si2 0.0258(9) 0.0126(8) 0.0284(9) 0.0053(7) 0.0148(7) 0.0057(7)
Si3 0.0207(9) 0.0085(8) 0.0252(9) 0.0016(6) 0.0066(7) -0.0001(6)
Si4 0.0259(9) 0.0152(9) 0.0230(9) -0.0035(6) 0.0101(7) -0.0044(7)
C1 0.026(3) 0.006(3) 0.024(3) -0.001(2) 0.011(2) -0.003(2)
C2 0.029(3) 0.010(3) 0.024(3) 0.001(2) 0.009(3) 0.002(2)
C5 0.046(4) 0.018(3) 0.054(4) 0.007(3) 0.023(4) 0.010(3)
C6 0.043(4) 0.035(4) 0.032(4) 0.013(3) 0.013(3) 0.016(3)
C7 0.035(4) 0.023(3) 0.037(4) 0.003(3) 0.017(3) 0.006(3)
C8 0.026(3) 0.031(4) 0.038(4) -0.004(3) 0.009(3) -0.010(3)
C9 0.042(4) 0.015(3) 0.032(4) 0.004(3) 0.008(3) -0.002(3)
C10 0.028(3) 0.017(3) 0.046(4) -0.001(3) 0.010(3) 0.005(3)
C11 0.039(4) 0.037(4) 0.026(3) -0.009(3) 0.013(3) -0.016(3)
C12 0.033(4) 0.039(4) 0.028(4) -0.004(3) 0.004(3) 0.003(3)
C13 0.036(4) 0.021(3) 0.041(4) -0.008(3) 0.019(3) -0.012(3)

loop_
_atom_type_symbol
_atom_type_description
_atom_type_scat_dispersion_real
_atom_type_scat_dispersion_imag
_atom_type_scat_source
C C 0.0033 0.0016 'International Tables Vol C Tables 4.2.6.8 and 6.1.1.4'
H H 0.0000 0.0000 'International Tables Vol C Tables 4.2.6.8 and 6.1.1.4'
Si Si 0.0817 0.0704 'International Tables Vol C Tables 4.2.6.8 and 6.1.1.4'

loop_
_geom_angle_atom_site_label_1
_geom_angle_atom_site_label_2
_geom_angle_atom_site_label_3
_geom_angle
_geom_angle_site_symmetry_1
C1 Si1 Si2 106.45(18) .
C1 Si1 Si4 109.57(18) .
Si2 Si1 Si4 108.02(8) .
C1 Si1 Si3 115.07(17) .
Si2 Si1 Si3 107.30(8) .
Si4 Si1 Si3 110.13(8) .
C7 Si2 C6 108.8(3) .
C7 Si2 C5 108.6(3) .
C6 Si2 C5 107.9(3) .
C7 Si2 Si1 111.5(2) .
C6 Si2 Si1 110.2(2) .
C5 Si2 Si1 109.8(2) .
C10 Si3 C9 108.6(3) .
C10 Si3 C8 109.0(3) .
C9 Si3 C8 106.1(3) .
C10 Si3 Si1 112.0(2) .
C9 Si3 Si1 108.8(2) .
C8 Si3 Si1 112.0(2) .
C12 Si4 C11 107.8(3) .
C12 Si4 C13 107.7(3) .
C11 Si4 C13 109.4(3) .
C12 Si4 Si1 112.7(2) .
C11 Si4 Si1 110.0(2) .
C13 Si4 Si1 109.2(2) .
C2 C1 Si1 117.7(4) .
C2 C2 C1 113.7(6) 7_565

loop_
_geom_bond_atom_site_label_1
_geom_bond_atom_site_label_2
_geom_bond_distance
_geom_bond_site_symmetry_2
Si1 C1 1.920(5) .
Si1 Si2 2.352(2) .
Si1 Si4 2.357(2) .
Si1 Si3 2.362(2) .
Si2 C7 1.880(6) .
Si2 C6 1.888(7) .
Si2 C5 1.890(7) .
Si3 C10 1.876(6) .
Si3 C9 1.882(6) .
Si3 C8 1.888(6) .
Si4 C12 1.873(6) .
Si4 C11 1.885(6) .
Si4 C13 1.887(6) .
C1 C2 1.533(8) .
C2 C2 1.532(11) 7_565

loop_
_geom_torsion_atom_site_label_1
_geom_torsion_atom_site_label_2
_geom_torsion_atom_site_label_3
_geom_torsion_atom_site_label_4
_geom_torsion
_geom_torsion_site_symmetry_4
C1 Si1 Si2 C7 170.6(3) .
Si4 Si1 Si2 C7 -71.8(2) .
Si3 Si1 Si2 C7 46.9(2) .
C1 Si1 Si2 C6 49.7(3) .
Si4 Si1 Si2 C6 167.3(2) .
Si3 Si1 Si2 C6 -74.0(2) .
C1 Si1 Si2 C5 -69.0(3) .
Si4 Si1 Si2 C5 48.6(3) .
Si3 Si1 Si2 C5 167.3(2) .
C1 Si1 Si3 C10 47.0(3) .
Si2 Si1 Si3 C10 165.3(2) .
Si4 Si1 Si3 C10 -77.4(2) .
C1 Si1 Si3 C9 167.1(3) .
Si2 Si1 Si3 C9 -74.7(2) .
Si4 Si1 Si3 C9 42.7(2) .
C1 Si1 Si3 C8 -75.9(3) .
Si2 Si1 Si3 C8 42.4(2) .
Si4 Si1 Si3 C8 159.7(2) .
C1 Si1 Si4 C12 -78.5(3) .
Si2 Si1 Si4 C12 165.9(2) .
Si3 Si1 Si4 C12 49.0(2) .
C1 Si1 Si4 C11 161.1(3) .
Si2 Si1 Si4 C11 45.6(3) .
Si3 Si1 Si4 C11 -71.3(3) .
C1 Si1 Si4 C13 41.1(3) .
Si2 Si1 Si4 C13 -74.5(2) .
Si3 Si1 Si4 C13 168.6(2) .
Si2 Si1 C1 C2 177.1(4) .
Si4 Si1 C1 C2 60.5(4) .
Si3 Si1 C1 C2 -64.2(4) .
Si1 C1 C2 C2 -175.3(5) 7_565
